data_7240170
loop_
_publ_author_name
'Foyle, \'Emer M.'
'White, Nicholas G.'

_publ_section_title
;
 Anion templated crystal engineering of halogen bonding tripodal
 tris(halopyridinium) compounds
;
_journal_name_full CrystEngComm
_journal_paper_doi 10.1039/D0CE00241K
_journal_year 2020
_chemical_formula_moiety 'C42 H57 Br3 N3 O3, C2 H3 N, 3(Br)'
_chemical_formula_sum 'C44 H60 Br6 N4 O3'
_chemical_formula_weight 1172.36
_space_group_crystal_system trigonal
_space_group_IT_number 147
_space_group_name_Hall '-P 3'
_space_group_name_H-M_alt 'P -3'
_atom_sites_solution_hydrogens geom
_atom_sites_solution_primary dual
_audit_creation_date 2020-01-13
_audit_creation_method
;
Olex2 1.2
(compiled 2018.05.29 svn.r3508 for OlexSys, GUI svn.r5506)
;
_audit_update_record
;
2020-02-18 deposited with the CCDC.	2020-03-09 downloaded from the CCDC.
;
_cell_angle_alpha 90
_cell_angle_beta 90
_cell_angle_gamma 120
_cell_formula_units_Z 2
_cell_length_a 16.57730(10)
_cell_length_b 16.57730(10)
_cell_length_c 10.49130(10)
_cell_measurement_reflns_used 17486
_cell_measurement_temperature 150.00(10)
_cell_measurement_theta_max 73.6810
_cell_measurement_theta_min 4.1920
_cell_volume 2496.82(3)
_computing_cell_refinement 'CrysAlisPro 1.171.40.36a (Rigaku OD, 2018)'
_computing_data_collection 'CrysAlisPro 1.171.40.36a (Rigaku OD, 2018)'
_computing_data_reduction 'CrysAlisPro 1.171.40.36a (Rigaku OD, 2018)'
_computing_molecular_graphics 'Olex2 (Dolomanov et al., 2009)'
_computing_publication_material 'Olex2 (Dolomanov et al., 2009)'
_computing_structure_refinement 'ShelXL (Sheldrick, 2015)'
_computing_structure_solution 'ShelXT (Sheldrick, 2015)'
_diffrn_ambient_environment N~2~
_diffrn_ambient_temperature 150.00(10)
_diffrn_detector 'CCD plate'
_diffrn_detector_area_resol_mean 8.1297
_diffrn_detector_type EosS2
_diffrn_measured_fraction_theta_full 1.000
_diffrn_measured_fraction_theta_max 0.998
_diffrn_measurement_details
;
List of Runs (angles in degrees, time in seconds):

  # Type    Start    End  Width  t~exp~   \w     \q     \k     \f   Frames
#--------------------------------------------------------------------------
  1  \w      9.00  49.00   1.00    3.00    --   36.95  19.00  60.00   40
  2  \w    -30.00  35.00   1.00    3.00    --   36.95 -38.00 -90.00   65
  3  \w    -32.00  31.00   1.00    3.00    --   36.95 -19.00-150.00   63
  4  \w     30.00  76.00   1.00    3.00    --   36.95 -99.00-120.00   46
  5  \w      9.00  36.00   1.00    3.00    --   36.95 -99.00 120.00   27
  6  \w     22.00  51.00   1.00    3.00    --   36.95 -57.00   0.00   29
  7  \w    -21.00  18.00   1.00    3.00    --   36.95 -77.00 -90.00   39
  8  \w     -6.00  19.00   1.00    3.00    --   36.95 -57.00   0.00   25
  9  \w     29.00  64.00   1.00    3.00    --   36.95  57.00 120.00   35
 10  \w     21.00  47.00   1.00    3.00    --   36.95  57.00   0.00   26
 11  \w     32.00  96.00   1.00    3.00    --   36.95  38.00-120.00   64
 12  \w     54.00  80.00   1.00    3.00    --   36.95-125.00-180.00   26
 13  \w     57.00  85.00   1.00    3.00    --   36.95  19.00  60.00   28
 14  \w    -26.00  45.00   1.00    3.00    --   36.95 -57.00 120.00   71
 15  \w    -18.00  64.00   1.00    3.00    --   36.95 -77.00   0.00   82
 16  \w     42.00  88.00   1.00    3.00    --   36.95-125.00  90.00   46
 17  \w     44.00  73.00   1.00   15.00    --  111.00 -50.00-150.00   29
 18  \w    129.00 172.00   1.00   15.00    --  111.00  25.00 -90.00   43
 19  \w     42.00 135.00   1.00   15.00    --  111.00 -25.00-180.00   93
 20  \w     74.00 121.00   1.00   15.00    --  111.00 -50.00 -90.00   47
 21  \w     95.00 128.00   1.00   15.00    --  111.00  50.00 120.00   33
 22  \w     42.00 109.00   1.00   15.00    --  111.00-111.00-150.00   67
 23  \w     67.00  93.00   1.00   15.00    --  111.00 -38.00  90.00   26
 24  \w    145.00 170.00   1.00   15.00    --  111.00  38.00  90.00   25
 25  \w     62.00  90.00   1.00   15.00    --  111.00-172.00 118.00   28
 26  \w    101.00 137.00   1.00   15.00    --  111.00-172.00 118.00   36
 27  \w     43.00  91.00   1.00   15.00    --  111.00 -92.00  60.00   48
 28  \w     44.00 137.00   1.00   15.00    --  111.00 -77.00-150.00   93
 29  \w     97.00 134.00   1.00   15.00    --  111.00 -72.00 -13.23   37
 30  \w     56.00  97.00   1.00   15.00    --  111.00-111.00 -60.00   41
 31  \w     98.00 170.00   1.00   15.00    --  111.00  12.00 150.00   72
 32  \w     75.00 109.00   1.00   15.00    --  111.00-111.00  90.00   34
 33  \w    132.00 161.00   1.00   15.00    --  111.00 111.00  60.00   29
 34  \w     70.00 122.00   1.00   15.00    --  111.00 -64.00  30.00   52
 35  \w     44.00  91.00   1.00   15.00    --  111.00 -50.00  90.00   47
 36  \w    151.00 178.00   1.00   15.00    --  111.00  38.00   0.00   27
 37  \w     87.00 157.00   1.00   15.00    --  111.00 -12.00 -90.00   70
 38  \w     43.00  69.00   1.00   15.00    --  111.00 -12.00 -90.00   26
 39  \w     63.00 109.00   1.00   15.00    --  111.00-111.00 150.00   46
 40  \w     85.00 110.00   1.00   15.00    --  111.00-115.00-100.00   25
 41  \w     42.00  67.00   1.00   15.00    --  111.00-115.00-100.00   25
 42  \w     58.00  84.00   1.00   15.00    --  111.00 -92.00-150.00   26
 43  \w     92.00 125.00   1.00   15.00    --  111.00  38.00   0.00   33
 44  \w    150.00 176.00   1.00   15.00    --  111.00  50.00 150.00   26
 45  \w    102.00 128.00   1.00   15.00    --  111.00  50.00 150.00   26
 46  \w     95.00 124.00   1.00   15.00    --  111.00  50.00-150.00   29
 47  \w     84.00 109.00   1.00   15.00    --  111.00-111.00  60.00   25
 48  \w     96.00 134.00   1.00   15.00    --  111.00  38.00  90.00   38
 49  \w     62.00 120.00   1.00   15.00    --  111.00 178.00-180.00   58
 50  \w     68.00 125.00   1.00   15.00    --  111.00 -38.00-120.00   57
 51  \w     58.00  94.00   1.00   15.00    --  111.00 -92.00 -90.00   36
 52  \w     84.00 109.00   1.00   15.00    --  111.00-111.00 -30.00   25
 53  \w     53.00 144.00   1.00   15.00    --  111.00 -12.00  90.00   91
 54  \w     69.00  95.00   1.00   15.00    --  111.00 -64.00 -60.00   26
 55  \w     75.00 100.00   1.00   15.00    --  111.00 -77.00   0.00   25
 56  \w     75.00 104.00   1.00   15.00    --  111.00 -92.00 -30.00   29
 57  \w     84.00 109.00   1.00   15.00    --  111.00-111.00 120.00   25
 58  \w    115.00 141.00   1.00   15.00    --  111.00  77.00 120.00   26
 59  \w     58.00  83.00   1.00   15.00    --  111.00 -64.00 150.00   25
 60  \w     41.00  67.00   1.00   15.00    --  111.00-111.00  60.00   26
 61  \w     96.00 122.00   1.00   15.00    --  111.00 -64.00-150.00   26
 62  \w     72.00  97.00   1.00   15.00    --  111.00 -64.00  90.00   25
 63  \w     77.00 102.00   1.00   15.00    --  111.00 -92.00 150.00   25
 64  \w     58.00  97.00   1.00   15.00    --  111.00 -32.00 -17.98   39
 65  \w     78.00 103.00   1.00   15.00    --  111.00 -80.00 -98.55   25
;
_diffrn_measurement_device 'four-circle diffractometer'
_diffrn_measurement_device_type 'SuperNova, Dual, Cu at home/near, EosS2'
_diffrn_measurement_method '\w scans'
_diffrn_orient_matrix_type 'CrysAlisPro convention (1999,Acta A55,543-557)'
_diffrn_orient_matrix_UB_11 0.0365277000
_diffrn_orient_matrix_UB_12 -0.0608125000
_diffrn_orient_matrix_UB_13 0.0588503000
_diffrn_orient_matrix_UB_21 0.0976813000
_diffrn_orient_matrix_UB_22 0.0864755000
_diffrn_orient_matrix_UB_23 0.0125946000
_diffrn_orient_matrix_UB_31 -0.0252307000
_diffrn_orient_matrix_UB_32 0.0185688000
_diffrn_orient_matrix_UB_33 0.1339105000
_diffrn_radiation_monochromator mirror
_diffrn_radiation_probe x-ray
_diffrn_radiation_type CuK\a
_diffrn_radiation_wavelength 1.54184
_diffrn_reflns_av_R_equivalents 0.0476
_diffrn_reflns_av_unetI/netI 0.0213
_diffrn_reflns_Laue_measured_fraction_full 1.000
_diffrn_reflns_Laue_measured_fraction_max 0.998
_diffrn_reflns_limit_h_max 20
_diffrn_reflns_limit_h_min -20
_diffrn_reflns_limit_k_max 20
_diffrn_reflns_limit_k_min -20
_diffrn_reflns_limit_l_max 13
_diffrn_reflns_limit_l_min -10
_diffrn_reflns_number 31656
_diffrn_reflns_point_group_measured_fraction_full 1.000
_diffrn_reflns_point_group_measured_fraction_max 0.998
_diffrn_reflns_theta_full 67.684
_diffrn_reflns_theta_max 73.695
_diffrn_reflns_theta_min 4.214
_diffrn_source 'micro-focus sealed X-ray tube'
_diffrn_source_type 'SuperNova (Cu) X-ray Source'
_exptl_absorpt_coefficient_mu 6.120
_exptl_absorpt_correction_T_max 1.00000
_exptl_absorpt_correction_T_min 0.49808
_exptl_absorpt_correction_type multi-scan
_exptl_absorpt_process_details
;
CrysAlisPro 1.171.40.36a (Rigaku Oxford Diffraction, 2018)
Empirical absorption correction using spherical harmonics,
 implemented in SCALE3 ABSPACK scaling algorithm.
;
_exptl_crystal_colour colourless
_exptl_crystal_colour_primary colourless
_exptl_crystal_density_diffrn 1.559
_exptl_crystal_description needle
_exptl_crystal_F_000 1172
_exptl_crystal_recrystallization_method 'diffusion of diethyl into acetonirtile'
_exptl_crystal_size_max 0.45
_exptl_crystal_size_mid 0.2
_exptl_crystal_size_min 0.1
_refine_diff_density_max 1.021
_refine_diff_density_min -0.867
_refine_diff_density_rms 0.098
_refine_ls_extinction_method none
_refine_ls_goodness_of_fit_ref 1.192
_refine_ls_hydrogen_treatment constr
_refine_ls_matrix_type full
_refine_ls_number_parameters 174
_refine_ls_number_reflns 3363
_refine_ls_number_restraints 0
_refine_ls_restrained_S_all 1.192
_refine_ls_R_factor_all 0.0431
_refine_ls_R_factor_gt 0.0406
_refine_ls_shift/su_max 0.003
_refine_ls_shift/su_mean 0.000
_refine_ls_structure_factor_coef Fsqd
_refine_ls_weighting_details 'w=1/[\s^2^(Fo^2^)+(0.1000P)^2^] where P=(Fo^2^+2Fc^2^)/3'
_refine_ls_weighting_scheme calc
_refine_ls_wR_factor_gt 0.1358
_refine_ls_wR_factor_ref 0.1390
_reflns_Friedel_coverage 0.000
_reflns_number_gt 3110
_reflns_number_total 3363
_reflns_threshold_expression 'I > 2\s(I)'
_cod_data_source_file d0ce00241k2.cif
_cod_data_source_block emf-4-58g
_cod_original_cell_volume 2496.82(4)
_cod_database_code 7240170
_shelx_shelxl_version_number 2018/3
_chemical_oxdiff_formula C42H57N3O3Br6
_shelx_space_group_comment
;
The symmetry employed for this shelxl refinement is uniquely defined
by the following loop, which should always be used as a source of
symmetry information in preference to the above space-group names.
They are only intended as comments.
;
_shelx_estimated_absorpt_t_max 0.580
_shelx_estimated_absorpt_t_min 0.169
_reflns_odcompleteness_completeness 98.05
_reflns_odcompleteness_iscentric 1
_reflns_odcompleteness_theta 74.33
_olex2_refinement_description
;
1. Fixed Uiso
 At 1.2 times of:
  All C(H) groups, All C(H,H) groups
 At 1.5 times of:
  All C(H,H,H) groups
2. Others
 Fixed Sof: H16A(0.33333) H16B(0.33333) H16C(0.33333)
3.a Secondary CH2 refined with riding coordinates:
 C6(H6A,H6B), C9(H9A,H9B), C10(H10A,H10B), C11(H11A,H11B), C13(H13A,H13B),
 C12(H12A,H12B)
3.b Aromatic/amide H refined with riding coordinates:
 C1(H1), C5(H5), C3(H3), C2(H2)
3.c Idealised Me refined as rotating group:
 C16(H16A,H16B,H16C), C14(H14A,H14B,H14C)
;
_ins_header
;
TITL EMF-4-58g in P-3 
REM P-3 (#147 in standard setting)
CELL 1.54184  16.577268  16.577268  10.491264  90.0000  90.0000 120.0000
ZERR    3.00   0.000148   0.000148   0.000085   0.0000   0.0000   0.0000
LATT  1
SYMM -y, x-y, z 
SYMM -x+y,-x, z 
SFAC C H N O Br
UNIT 126.00 171.00 9.00 9.00 18.00
TREF
HKLF 4
END
;
_olex2_submission_special_instructions 'No special instructions were received'
_oxdiff_exptl_absorpt_empirical_details
;
Empirical correction (ABSPACK) includes:
- Absorption correction using spherical harmonics
- Frame scaling
;
_oxdiff_exptl_absorpt_empirical_full_max 3.190
_oxdiff_exptl_absorpt_empirical_full_min 0.455

loop_
_space_group_symop_operation_xyz
'x, y, z'
'-y, x-y, z'
'-x+y, -x, z'
'-x, -y, -z'
'y, -x+y, -z'
'x-y, x, -z'

loop_
_atom_site_label
_atom_site_type_symbol
_atom_site_fract_x
_atom_site_fract_y
_atom_site_fract_z
_atom_site_U_iso_or_equiv
_atom_site_adp_type
_atom_site_occupancy
_atom_site_site_symmetry_order
_atom_site_calc_flag
_atom_site_refinement_flags_posn
_atom_site_refinement_flags_adp
_atom_site_refinement_flags_occupancy
_atom_site_disorder_assembly
_atom_site_disorder_group
Br2 Br 1.07874(2) 0.45326(2) 0.80783(3) 0.03255(16) Uani 1 1 d . . . . .
Br1 Br 1.14973(2) 0.75155(2) 0.67520(4) 0.04588(17) Uani 1 1 d . . . . .
O1 O 0.78088(14) 0.25688(14) 0.85428(19) 0.0262(4) Uani 1 1 d . . . . .
N1 N 0.90588(15) 0.51301(15) 0.7478(2) 0.0213(4) Uani 1 1 d . . . . .
N2 N 0.666667 0.333333 0.4846(4) 0.0365(10) Uani 1 3 d S T P . .
C8 C 0.72519(17) 0.29594(18) 0.8626(2) 0.0196(5) Uani 1 1 d . . . . .
C6 C 0.86753(16) 0.45493(17) 0.8655(2) 0.0210(5) Uani 1 1 d . . . . .
H6A H 0.896831 0.417308 0.876395 0.025 Uiso 1 1 calc R . . . .
H6B H 0.883790 0.495911 0.938687 0.025 Uiso 1 1 calc R . . . .
C7 C 0.76401(16) 0.39205(17) 0.8629(2) 0.0192(5) Uani 1 1 d . . . . .
C15 C 0.666667 0.333333 0.3751(6) 0.0338(11) Uani 1 3 d S T P . .
C1 C 0.8636(2) 0.4831(2) 0.6341(3) 0.0286(5) Uani 1 1 d . . . . .
H1 H 0.806533 0.428200 0.628866 0.034 Uiso 1 1 calc R . . . .
C5 C 0.98863(18) 0.59067(19) 0.7583(3) 0.0247(5) Uani 1 1 d . . . . .
H5 H 1.017074 0.609093 0.837688 0.030 Uiso 1 1 calc R . . . .
C4 C 1.0323(2) 0.6439(2) 0.6513(3) 0.0304(6) Uani 1 1 d . . . . .
C3 C 0.9907(2) 0.6155(2) 0.5337(3) 0.0358(6) Uani 1 1 d . . . . .
H3 H 1.019543 0.650182 0.461046 0.043 Uiso 1 1 calc R . . . .
C2 C 0.9049(2) 0.5341(2) 0.5253(3) 0.0349(7) Uani 1 1 d . . . . .
H2 H 0.875528 0.514061 0.446773 0.042 Uiso 1 1 calc R . . . .
C9 C 0.8174(2) 0.2483(2) 0.9778(3) 0.0369(7) Uani 1 1 d . . . . .
H9A H 0.766615 0.205419 1.032146 0.044 Uiso 1 1 calc R . . . .
H9B H 0.849422 0.308439 1.019755 0.044 Uiso 1 1 calc R . . . .
C16 C 0.666667 0.333333 0.2347(5) 0.0380(11) Uani 1 3 d S T P . .
H16A H 0.618284 0.344146 0.204200 0.057 Uiso 0.3333 1 calc GR . . A -1
H16B H 0.655854 0.274137 0.204200 0.057 Uiso 0.3333 1 calc GR . . A -1
H16C H 0.725863 0.381717 0.204200 0.057 Uiso 0.3333 1 calc GR . . A -1
C10 C 0.8828(3) 0.2133(3) 0.9562(4) 0.0550(10) Uani 1 1 d . . . . .
H10A H 0.932773 0.256232 0.900846 0.066 Uiso 1 1 calc R . . . .
H10B H 0.910078 0.211052 1.036982 0.066 Uiso 1 1 calc R . . . .
C11 C 0.8367(4) 0.1209(4) 0.8988(6) 0.0757(15) Uani 1 1 d . . . . .
H11A H 0.801627 0.121335 0.825057 0.091 Uiso 1 1 calc R . . . .
H11B H 0.792740 0.076711 0.959617 0.091 Uiso 1 1 calc R . . . .
C13 C 0.9689(8) 0.1419(8) 0.7537(10) 0.130(4) Uani 1 1 d . . . . .
H13A H 1.007196 0.205121 0.784487 0.156 Uiso 1 1 calc R . . . .
H13B H 1.010060 0.117120 0.738134 0.156 Uiso 1 1 calc R . . . .
C12 C 0.9048(7) 0.0869(6) 0.8565(9) 0.108(3) Uani 1 1 d . . . . .
H12A H 0.941145 0.088386 0.929832 0.130 Uiso 1 1 calc R . . . .
H12B H 0.868519 0.022681 0.828712 0.130 Uiso 1 1 calc R . . . .
C14 C 0.9294(13) 0.1463(10) 0.6327(11) 0.185(7) Uani 1 1 d . . . . .
H14A H 0.978592 0.186102 0.575459 0.277 Uiso 1 1 calc GR . . . .
H14B H 0.888454 0.170888 0.645379 0.277 Uiso 1 1 calc GR . . . .
H14C H 0.895069 0.084943 0.596827 0.277 Uiso 1 1 calc GR . . . .

loop_
_atom_site_aniso_label
_atom_site_aniso_U_11
_atom_site_aniso_U_22
_atom_site_aniso_U_33
_atom_site_aniso_U_23
_atom_site_aniso_U_13
_atom_site_aniso_U_12
Br2 0.0326(2) 0.0528(2) 0.0194(2) 0.00213(11) 0.00125(9) 0.02669(15)
Br1 0.0313(2) 0.0360(2) 0.0502(3) 0.01125(14) 0.00669(13) 0.00167(14)
O1 0.0273(9) 0.0305(9) 0.0276(10) 0.0018(7) 0.0013(7) 0.0195(8)
N1 0.0214(9) 0.0259(10) 0.0160(10) -0.0010(8) -0.0004(7) 0.0115(8)
N2 0.0408(15) 0.0408(15) 0.028(2) 0.000 0.000 0.0204(8)
C8 0.0229(11) 0.0248(11) 0.0136(11) 0.0006(8) 0.0003(8) 0.0139(9)
C6 0.0176(10) 0.0271(12) 0.0135(10) 0.0014(8) -0.0012(8) 0.0076(9)
C7 0.0186(11) 0.0230(11) 0.0143(10) 0.0005(8) -0.0004(8) 0.0090(9)
C15 0.0281(14) 0.0281(14) 0.045(3) 0.000 0.000 0.0141(7)
C1 0.0284(13) 0.0338(13) 0.0189(12) -0.0027(10) -0.0022(10) 0.0121(11)
C5 0.0219(11) 0.0252(12) 0.0232(12) 0.0014(9) -0.0002(9) 0.0089(10)
C4 0.0249(12) 0.0292(13) 0.0329(15) 0.0056(11) 0.0039(10) 0.0104(11)
C3 0.0347(15) 0.0432(16) 0.0274(14) 0.0113(12) 0.0072(11) 0.0179(13)
C2 0.0351(15) 0.0493(17) 0.0181(14) 0.0020(11) 0.0001(11) 0.0194(13)
C9 0.0324(14) 0.0391(16) 0.0408(17) 0.0138(12) -0.0024(12) 0.0191(13)
C16 0.0424(17) 0.0424(17) 0.029(3) 0.000 0.000 0.0212(9)
C10 0.053(2) 0.066(2) 0.063(2) 0.019(2) 0.0065(18) 0.043(2)
C11 0.071(3) 0.065(3) 0.099(4) 0.020(3) 0.012(3) 0.039(3)
C13 0.154(9) 0.152(9) 0.133(8) -0.024(7) 0.019(7) 0.113(8)
C12 0.140(7) 0.108(6) 0.130(6) -0.007(5) -0.014(5) 0.102(6)
C14 0.260(19) 0.174(13) 0.106(8) 0.025(8) -0.007(10) 0.098(13)

loop_
_atom_type_symbol
_atom_type_description
_atom_type_scat_dispersion_real
_atom_type_scat_dispersion_imag
_atom_type_scat_source
C C 0.0181 0.0091 'International Tables Vol C Tables 4.2.6.8 and 6.1.1.4'
H H 0.0000 0.0000 'International Tables Vol C Tables 4.2.6.8 and 6.1.1.4'
Br Br -0.6763 1.2805 'International Tables Vol C Tables 4.2.6.8 and 6.1.1.4'
N N 0.0311 0.0180 'International Tables Vol C Tables 4.2.6.8 and 6.1.1.4'
O O 0.0492 0.0322 'International Tables Vol C Tables 4.2.6.8 and 6.1.1.4'

loop_
_geom_angle_atom_site_label_1
_geom_angle_atom_site_label_2
_geom_angle_atom_site_label_3
_geom_angle
_geom_angle_site_symmetry_1
_geom_angle_site_symmetry_3
_geom_angle_publ_flag
C8 O1 C9 113.5(2) . . ?
C1 N1 C6 121.2(2) . . ?
C5 N1 C6 116.9(2) . . ?
C5 N1 C1 121.5(2) . . ?
O1 C8 C7 120.5(2) . . ?
O1 C8 C7 118.0(2) . 3_665 ?
C7 C8 C7 121.4(2) . 3_665 ?
C7 C6 N1 113.74(19) . . ?
C8 C7 C8 118.6(2) . 2_655 ?
C8 C7 C6 120.7(2) . . ?
C8 C7 C6 120.6(2) 2_655 . ?
N2 C15 C16 180.0 . . ?
N1 C1 C2 119.9(3) . . ?
N1 C5 C4 120.2(2) . . ?
C5 C4 Br1 117.2(2) . . ?
C3 C4 Br1 123.1(2) . . ?
C3 C4 C5 119.7(3) . . ?
C4 C3 C2 118.9(3) . . ?
C1 C2 C3 119.7(3) . . ?
O1 C9 C10 108.8(3) . . ?
C11 C10 C9 111.9(4) . . ?
C10 C11 C12 113.9(6) . . ?
C14 C13 C12 118.1(12) . . ?
C13 C12 C11 114.6(6) . . ?

loop_
_geom_bond_atom_site_label_1
_geom_bond_atom_site_label_2
_geom_bond_distance
_geom_bond_site_symmetry_2
_geom_bond_publ_flag
Br1 C4 1.887(3) . ?
O1 C8 1.370(3) . ?
O1 C9 1.467(4) . ?
N1 C6 1.498(3) . ?
N1 C1 1.346(3) . ?
N1 C5 1.336(3) . ?
N2 C15 1.150(8) . ?
C8 C7 1.388(3) . ?
C8 C7 1.407(3) 3_665 ?
C6 C7 1.498(3) . ?
C15 C16 1.473(8) . ?
C1 C2 1.382(4) . ?
C5 C4 1.388(4) . ?
C4 C3 1.376(5) . ?
C3 C2 1.390(5) . ?
C9 C10 1.479(5) . ?
C10 C11 1.458(8) . ?
C11 C12 1.556(9) . ?
C13 C12 1.468(14) . ?
C13 C14 1.447(15) . ?
